data_2242594
loop_
_publ_author_name
'Sribala, R.'
'Srinivasan, N.'
'Indumathi, S.'
'Krishnakumar, R. V.'

_publ_section_title
;
 Isomorphous diethyl
 1-(4-chlorobenzyl)-4-(4-chlorophenyl)-2,2-dioxo-3,4,6,7,8,8a-hexahydro-1<i>H</i>-pyrrolo[2,1-<i>c</i>][1,4]thiazine-1,3-dicarboxylate
 and its 1-(4-methylbenzyl)-4-(4-methylphenyl)-substituted analogue
 obeying the chloro--methyl exchange rule
;
_journal_coeditor_code XU5934
_journal_issue 9
_journal_name_full 'Acta Crystallographica Section E'
_journal_page_first 1267
_journal_page_last 1271
_journal_paper_doi 10.1107/S2056989018011416
_journal_volume 74
_journal_year 2018
_chemical_formula_iupac 'C28 H35 N O6 S'
_chemical_formula_moiety 'C28 H35 N O6 S'
_chemical_formula_sum 'C28 H35 N O6 S'
_chemical_formula_weight 513.63
_chemical_name_systematic
;Diethyl
1-(4-methylbenzyl)-4-(4-methylphenyl)-2,2-dioxo-3,4,6,7,8,8a-hexahydro-1<i>H</i>-pyrrolo[2,1-<i>c</i>][1,4]thiazine-1,3-dicarboxylate
;
_space_group_crystal_system monoclinic
_space_group_IT_number 14
_space_group_name_Hall '-P 2yn'
_space_group_name_H-M_alt 'P 1 21/n 1'
_symmetry_space_group_name_Hall '-P 2yn'
_symmetry_space_group_name_H-M 'P 1 21/n 1'
_atom_sites_solution_hydrogens geom
_audit_creation_method SHELXL-2018/3
_cell_angle_alpha 90
_cell_angle_beta 104.960(2)
_cell_angle_gamma 90
_cell_formula_units_Z 4
_cell_length_a 11.8641(5)
_cell_length_b 14.4765(6)
_cell_length_c 15.8654(7)
_cell_measurement_reflns_used 5161
_cell_measurement_temperature 293(2)
_cell_measurement_theta_max 59.080
_cell_measurement_theta_min 4.768
_cell_volume 2632.5(2)
_computing_cell_refinement
;
SAINT (Bruker, 2009)
;
_computing_data_collection
;
APEX2 (Bruker, 2009)
;
_computing_data_reduction
;
SAINT (Bruker, 2009)
;
_computing_molecular_graphics
;
PLUTON (Spek, 2009)
;
_computing_publication_material
;
publCIF (Westrip, 2010)
;
_computing_structure_refinement
;
SHELXL2018 (Sheldrick, 2015)
;
_computing_structure_solution
;
SHELXS2013 (Sheldrick, 2008)
;
_diffrn_ambient_temperature 293(2)
_diffrn_measured_fraction_theta_full 1.000
_diffrn_measured_fraction_theta_max 0.998
_diffrn_measurement_device_type 'Bruker SMART APEXII CCD'
_diffrn_measurement_method '\f and \w scans'
_diffrn_radiation_type MoK\a
_diffrn_radiation_wavelength 0.71073
_diffrn_reflns_av_R_equivalents 0.0317
_diffrn_reflns_limit_h_max 16
_diffrn_reflns_limit_h_min -16
_diffrn_reflns_limit_k_max 19
_diffrn_reflns_limit_k_min -20
_diffrn_reflns_limit_l_max 19
_diffrn_reflns_limit_l_min -22
_diffrn_reflns_number 34960
_diffrn_reflns_theta_full 25.242
_diffrn_reflns_theta_max 30.447
_diffrn_reflns_theta_min 1.924
_exptl_absorpt_coefficient_mu 0.166
_exptl_absorpt_correction_T_max 1.000
_exptl_absorpt_correction_T_min 0.863
_exptl_absorpt_correction_type multi-scan
_exptl_absorpt_process_details
;
(<i>SADABS</i>; Bruker, 2009)
;
_exptl_crystal_colour colorless
_exptl_crystal_density_diffrn 1.296
_exptl_crystal_density_meas 1.29
_exptl_crystal_density_method 'floatation method'
_exptl_crystal_description block
_exptl_crystal_F_000 1096
_exptl_crystal_size_max 0.260
_exptl_crystal_size_mid 0.220
_exptl_crystal_size_min 0.200
_refine_diff_density_max 0.362
_refine_diff_density_min -0.223
_refine_ls_extinction_method none
_refine_ls_goodness_of_fit_ref 1.028
_refine_ls_hydrogen_treatment constr
_refine_ls_matrix_type full
_refine_ls_number_parameters 325
_refine_ls_number_reflns 7985
_refine_ls_number_restraints 0
_refine_ls_restrained_S_all 1.028
_refine_ls_R_factor_all 0.0841
_refine_ls_R_factor_gt 0.0512
_refine_ls_shift/su_max 0.002
_refine_ls_shift/su_mean 0.000
_refine_ls_structure_factor_coef Fsqd
_refine_ls_weighting_details 'w=1/[\s^2^(Fo^2^)+(0.0833P)^2^+0.5606P] where P=(Fo^2^+2Fc^2^)/3'
_refine_ls_weighting_scheme calc
_refine_ls_wR_factor_gt 0.1401
_refine_ls_wR_factor_ref 0.1632
_reflns_number_gt 5294
_reflns_number_total 7985
_reflns_threshold_expression 'I > 2\s(I)'
_cod_data_source_file xu5934sup1.cif
_cod_data_source_block II
_cod_database_code 2242594
_shelx_space_group_comment
;
The symmetry employed for this shelxl refinement is uniquely defined
by the following loop, which should always be used as a source of
symmetry information in preference to the above space-group names.
They are only intended as comments.
;
_shelx_estimated_absorpt_t_min 0.958
_shelx_estimated_absorpt_t_max 0.968

loop_
_symmetry_equiv_pos_as_xyz
'x, y, z'
'-x+1/2, y+1/2, -z+1/2'
'-x, -y, -z'
'x-1/2, -y-1/2, z-1/2'

loop_
_atom_site_type_symbol
_atom_site_label
_atom_site_fract_x
_atom_site_fract_y
_atom_site_fract_z
_atom_site_U_iso_or_equiv
_atom_site_adp_type
_atom_site_calc_flag
_atom_site_occupancy
S S1 0.33590(3) 0.66176(3) 1.04119(2) 0.03672(12) Uani d 1
O O1 0.45970(10) 0.64748(9) 1.06758(8) 0.0481(3) Uani d 1
O O2 0.28369(11) 0.71408(8) 1.09751(8) 0.0470(3) Uani d 1
O O3 0.39277(12) 0.46595(12) 1.13588(10) 0.0692(4) Uani d 1
O O4 0.20861(13) 0.48525(10) 1.13971(9) 0.0614(4) Uani d 1
O O5 0.10131(11) 0.69708(10) 0.92535(9) 0.0544(3) Uani d 1
O O6 0.15751(12) 0.78342(10) 0.82750(8) 0.0569(4) Uani d 1
N N1 0.26795(12) 0.55299(10) 0.86792(8) 0.0389(3) Uani d 1
C C1 0.30621(14) 0.71013(11) 0.93172(10) 0.0375(3) Uani d 1
C C2 0.34466(15) 0.63369(12) 0.87672(11) 0.0414(4) Uani d 1
H H2 0.423774 0.614248 0.907295 0.050 Uiso calc 1
C C3 0.3446(2) 0.65906(15) 0.78307(13) 0.0601(5) Uani d 1
H H3A 0.294614 0.711960 0.763165 0.072 Uiso calc 1
H H3B 0.422883 0.673687 0.779229 0.072 Uiso calc 1
C C4 0.2993(3) 0.57610(18) 0.73004(14) 0.0774(7) Uani d 1
H H4A 0.352341 0.557578 0.695710 0.093 Uiso calc 1
H H4B 0.223547 0.588810 0.690802 0.093 Uiso calc 1
C C5 0.28986(19) 0.50135(15) 0.79370(12) 0.0536(5) Uani d 1
H H5A 0.225872 0.459708 0.768792 0.064 Uiso calc 1
H H5B 0.361618 0.466066 0.811293 0.064 Uiso calc 1
C C6 0.28984(13) 0.49651(11) 0.94697(10) 0.0374(3) Uani d 1
H H6 0.371873 0.477439 0.963365 0.045 Uiso calc 1
C C7 0.26332(13) 0.55239(11) 1.02239(10) 0.0360(3) Uani d 1
H H7 0.179024 0.563348 1.008656 0.043 Uiso calc 1
C C8 0.29827(15) 0.49644(12) 1.10607(11) 0.0422(4) Uani d 1
C C9 0.2268(3) 0.42380(17) 1.21509(16) 0.0785(7) Uani d 1
H H9A 0.165274 0.433703 1.244232 0.094 Uiso calc 1
H H9B 0.300563 0.438652 1.256026 0.094 Uiso calc 1
C C10 0.2273(3) 0.32666(18) 1.1897(2) 0.0920(9) Uani d 1
H H10A 0.239383 0.288404 1.240731 0.138 Uiso calc 1
H H10B 0.153808 0.311446 1.150054 0.138 Uiso calc 1
H H10C 0.288994 0.316392 1.161839 0.138 Uiso calc 1
C C11 0.21321(14) 0.41175(12) 0.93370(11) 0.0390(3) Uani d 1
C C12 0.09207(15) 0.41939(13) 0.91062(13) 0.0486(4) Uani d 1
H H12 0.057668 0.477442 0.900477 0.058 Uiso calc 1
C C13 0.02312(16) 0.34248(14) 0.90269(13) 0.0505(4) Uani d 1
H H13 -0.057565 0.349263 0.887189 0.061 Uiso calc 1
C C14 0.07066(16) 0.25490(13) 0.91721(12) 0.0470(4) Uani d 1
C C14A -0.0061(2) 0.17109(16) 0.90913(17) 0.0671(6) Uani d 1
H H14A -0.086463 0.189820 0.893354 0.101 Uiso calc 1
H H14B 0.008329 0.130876 0.864951 0.101 Uiso calc 1
H H14C 0.010726 0.139017 0.963930 0.101 Uiso calc 1
C C15 0.19089(17) 0.24754(13) 0.93940(13) 0.0507(4) Uani d 1
H H15 0.225235 0.189437 0.949129 0.061 Uiso calc 1
C C16 0.26104(15) 0.32506(12) 0.94740(13) 0.0463(4) Uani d 1
H H16 0.341720 0.318298 0.962260 0.056 Uiso calc 1
C C17 0.17625(15) 0.72887(12) 0.89707(11) 0.0402(4) Uani d 1
C C18 0.03628(19) 0.79511(19) 0.77812(14) 0.0709(7) Uani d 1
H H18A -0.004747 0.737054 0.777501 0.085 Uiso calc 1
H H18B 0.033985 0.810862 0.718277 0.085 Uiso calc 1
C C19 -0.0236(2) 0.86713(19) 0.8148(2) 0.0895(9) Uani d 1
H H19A -0.102775 0.872332 0.780277 0.134 Uiso calc 1
H H19B -0.023044 0.851248 0.873615 0.134 Uiso calc 1
H H19C 0.015681 0.925041 0.814403 0.134 Uiso calc 1
C C20 0.38532(16) 0.79579(13) 0.93554(12) 0.0463(4) Uani d 1
H H20A 0.465523 0.774455 0.949683 0.056 Uiso calc 1
H H20B 0.368509 0.822013 0.877356 0.056 Uiso calc 1
C C21 0.37805(16) 0.87256(12) 0.99772(12) 0.0452(4) Uani d 1
C C22 0.2812(2) 0.92793(15) 0.98748(15) 0.0625(5) Uani d 1
H H22 0.215341 0.915392 0.942459 0.075 Uiso calc 1
C C23 0.2791(2) 1.00134(15) 1.04211(17) 0.0671(6) Uani d 1
H H23 0.211776 1.036793 1.033849 0.080 Uiso calc 1
C C24 0.3747(2) 1.02312(15) 1.10852(15) 0.0600(5) Uani d 1
C C24A 0.3743(3) 1.10687(18) 1.1650(2) 0.0882(8) Uani d 1
H H24A 0.299692 1.136819 1.147269 0.132 Uiso calc 1
H H24B 0.388762 1.088117 1.224862 0.132 Uiso calc 1
H H24C 0.434114 1.148974 1.158740 0.132 Uiso calc 1
C C25 0.4700(2) 0.96798(19) 1.11975(17) 0.0748(7) Uani d 1
H H25 0.535644 0.980826 1.164838 0.090 Uiso calc 1
C C26 0.47207(18) 0.89356(17) 1.06612(16) 0.0661(6) Uani d 1
H H26 0.538450 0.856724 1.076391 0.079 Uiso calc 1

loop_
_atom_site_aniso_label
_atom_site_aniso_U_11
_atom_site_aniso_U_22
_atom_site_aniso_U_33
_atom_site_aniso_U_12
_atom_site_aniso_U_13
_atom_site_aniso_U_23
S1 0.0372(2) 0.0420(2) 0.0315(2) 0.00073(16) 0.00974(15) 0.00117(16)
O1 0.0367(6) 0.0609(8) 0.0442(7) -0.0017(5) 0.0060(5) 0.0021(6)
O2 0.0586(7) 0.0470(7) 0.0399(6) 0.0019(6) 0.0207(6) -0.0029(5)
O3 0.0511(8) 0.0829(11) 0.0668(9) 0.0067(7) 0.0029(7) 0.0315(8)
O4 0.0788(10) 0.0605(8) 0.0567(8) 0.0195(7) 0.0390(7) 0.0217(7)
O5 0.0416(7) 0.0645(8) 0.0600(8) 0.0097(6) 0.0181(6) 0.0242(7)
O6 0.0516(7) 0.0703(9) 0.0440(7) -0.0039(6) 0.0034(6) 0.0224(7)
N1 0.0397(7) 0.0451(8) 0.0331(7) 0.0017(6) 0.0115(5) -0.0002(6)
C1 0.0382(8) 0.0418(9) 0.0347(8) -0.0003(7) 0.0132(6) 0.0038(7)
C2 0.0437(8) 0.0476(9) 0.0370(8) -0.0004(7) 0.0179(7) 0.0004(7)
C3 0.0853(15) 0.0619(12) 0.0424(10) -0.0003(11) 0.0333(10) 0.0024(9)
C4 0.1073(19) 0.0896(17) 0.0390(10) -0.0316(15) 0.0258(11) -0.0069(11)
C5 0.0622(11) 0.0620(12) 0.0393(9) -0.0029(9) 0.0180(8) -0.0099(8)
C6 0.0336(7) 0.0414(8) 0.0369(8) 0.0031(6) 0.0085(6) 0.0002(7)
C7 0.0356(7) 0.0395(8) 0.0329(7) 0.0028(6) 0.0087(6) 0.0048(6)
C8 0.0478(9) 0.0408(9) 0.0360(8) 0.0017(7) 0.0071(7) 0.0025(7)
C9 0.121(2) 0.0677(14) 0.0610(13) 0.0211(14) 0.0495(14) 0.0257(12)
C10 0.121(2) 0.0649(16) 0.091(2) -0.0210(15) 0.0281(18) 0.0176(14)
C11 0.0367(8) 0.0443(9) 0.0362(8) 0.0014(7) 0.0100(6) -0.0013(7)
C12 0.0389(9) 0.0482(10) 0.0560(11) 0.0053(7) 0.0072(7) 0.0027(9)
C13 0.0359(8) 0.0604(12) 0.0539(11) -0.0007(8) 0.0092(7) -0.0024(9)
C14 0.0499(9) 0.0504(10) 0.0427(9) -0.0069(8) 0.0154(8) -0.0078(8)
C14A 0.0636(13) 0.0617(13) 0.0794(15) -0.0170(10) 0.0246(12) -0.0110(11)
C15 0.0523(10) 0.0405(9) 0.0595(11) 0.0019(8) 0.0151(9) -0.0057(8)
C16 0.0378(8) 0.0462(10) 0.0553(10) 0.0040(7) 0.0125(7) -0.0035(8)
C17 0.0438(8) 0.0401(8) 0.0367(8) 0.0027(7) 0.0104(7) 0.0042(7)
C18 0.0547(12) 0.0952(18) 0.0518(12) -0.0029(12) -0.0064(9) 0.0278(12)
C19 0.0639(15) 0.0751(17) 0.114(2) 0.0094(13) -0.0057(14) 0.0259(16)
C20 0.0463(9) 0.0505(10) 0.0460(9) -0.0052(8) 0.0189(7) 0.0042(8)
C21 0.0478(9) 0.0427(9) 0.0474(10) -0.0062(8) 0.0166(8) 0.0055(8)
C22 0.0625(12) 0.0504(11) 0.0657(13) 0.0049(9) 0.0007(10) -0.0013(10)
C23 0.0714(14) 0.0505(12) 0.0778(15) 0.0126(10) 0.0165(12) 0.0022(11)
C24 0.0737(14) 0.0489(11) 0.0644(13) -0.0112(10) 0.0304(11) -0.0026(10)
C24A 0.116(2) 0.0635(15) 0.096(2) -0.0161(15) 0.0468(17) -0.0197(14)
C25 0.0598(13) 0.0840(17) 0.0761(16) -0.0124(12) 0.0094(11) -0.0278(14)
C26 0.0445(10) 0.0749(15) 0.0757(15) -0.0011(10) 0.0098(10) -0.0146(12)

loop_
_atom_type_symbol
_atom_type_description
_atom_type_scat_dispersion_real
_atom_type_scat_dispersion_imag
_atom_type_scat_source
C C 0.0033 0.0016 'International Tables Vol C Tables 4.2.6.8 and 6.1.1.4'
H H 0.0000 0.0000 'International Tables Vol C Tables 4.2.6.8 and 6.1.1.4'
N N 0.0061 0.0033 'International Tables Vol C Tables 4.2.6.8 and 6.1.1.4'
O O 0.0106 0.0060 'International Tables Vol C Tables 4.2.6.8 and 6.1.1.4'
S S 0.1246 0.1234 'International Tables Vol C Tables 4.2.6.8 and 6.1.1.4'

loop_
_geom_angle_atom_site_label_1
_geom_angle_atom_site_label_2
_geom_angle_atom_site_label_3
_geom_angle
O2 S1 O1 118.06(8)
O2 S1 C7 107.80(8)
O1 S1 C7 109.48(8)
O2 S1 C1 112.60(8)
O1 S1 C1 105.37(7)
C7 S1 C1 102.41(7)
C8 O4 C9 116.26(17)
C17 O6 C18 116.44(15)
C6 N1 C2 113.30(13)
C6 N1 C5 111.88(14)
C2 N1 C5 104.32(13)
C17 C1 C20 114.78(14)
C17 C1 C2 110.01(13)
C20 C1 C2 109.32(13)
C17 C1 S1 109.98(11)
C20 C1 S1 107.75(11)
C2 C1 S1 104.48(11)
N1 C2 C3 104.72(15)
N1 C2 C1 110.93(12)
C3 C2 C1 116.68(15)
N1 C2 H2 108.1
C3 C2 H2 108.1
C1 C2 H2 108.1
C4 C3 C2 105.40(16)
C4 C3 H3A 110.7
C2 C3 H3A 110.7
C4 C3 H3B 110.7
C2 C3 H3B 110.7
H3A C3 H3B 108.8
C3 C4 C5 106.27(17)
C3 C4 H4A 110.5
C5 C4 H4A 110.5
C3 C4 H4B 110.5
C5 C4 H4B 110.5
H4A C4 H4B 108.7
N1 C5 C4 103.34(17)
N1 C5 H5A 111.1
C4 C5 H5A 111.1
N1 C5 H5B 111.1
C4 C5 H5B 111.1
H5A C5 H5B 109.1
N1 C6 C11 111.57(13)
N1 C6 C7 110.19(13)
C11 C6 C7 107.37(13)
N1 C6 H6 109.2
C11 C6 H6 109.2
C7 C6 H6 109.2
C8 C7 C6 109.52(13)
C8 C7 S1 108.36(11)
C6 C7 S1 114.05(11)
C8 C7 H7 108.3
C6 C7 H7 108.3
S1 C7 H7 108.3
O3 C8 O4 124.95(17)
O3 C8 C7 124.37(16)
O4 C8 C7 110.67(14)
O4 C9 C10 111.7(2)
O4 C9 H9A 109.3
C10 C9 H9A 109.3
O4 C9 H9B 109.3
C10 C9 H9B 109.3
H9A C9 H9B 107.9
C9 C10 H10A 109.5
C9 C10 H10B 109.5
H10A C10 H10B 109.5
C9 C10 H10C 109.5
H10A C10 H10C 109.5
H10B C10 H10C 109.5
C16 C11 C12 118.10(16)
C16 C11 C6 120.81(15)
C12 C11 C6 121.04(15)
C13 C12 C11 120.77(17)
C13 C12 H12 119.6
C11 C12 H12 119.6
C12 C13 C14 121.50(17)
C12 C13 H13 119.3
C14 C13 H13 119.3
C15 C14 C13 117.57(17)
C15 C14 C14A 121.49(19)
C13 C14 C14A 120.93(18)
C14 C14A H14A 109.5
C14 C14A H14B 109.5
H14A C14A H14B 109.5
C14 C14A H14C 109.5
H14A C14A H14C 109.5
H14B C14A H14C 109.5
C14 C15 C16 121.18(17)
C14 C15 H15 119.4
C16 C15 H15 119.4
C11 C16 C15 120.89(16)
C11 C16 H16 119.6
C15 C16 H16 119.6
O5 C17 O6 124.30(16)
O5 C17 C1 125.60(15)
O6 C17 C1 110.05(14)
O6 C18 C19 112.4(2)
O6 C18 H18A 109.1
C19 C18 H18A 109.1
O6 C18 H18B 109.1
C19 C18 H18B 109.1
H18A C18 H18B 107.8
C18 C19 H19A 109.5
C18 C19 H19B 109.5
H19A C19 H19B 109.5
C18 C19 H19C 109.5
H19A C19 H19C 109.5
H19B C19 H19C 109.5
C21 C20 C1 118.77(14)
C21 C20 H20A 107.6
C1 C20 H20A 107.6
C21 C20 H20B 107.6
C1 C20 H20B 107.6
H20A C20 H20B 107.1
C26 C21 C22 116.57(19)
C26 C21 C20 120.61(18)
C22 C21 C20 122.74(18)
C23 C22 C21 121.7(2)
C23 C22 H22 119.1
C21 C22 H22 119.1
C24 C23 C22 121.1(2)
C24 C23 H23 119.4
C22 C23 H23 119.4
C25 C24 C23 117.5(2)
C25 C24 C24A 121.7(2)
C23 C24 C24A 120.8(2)
C24 C24A H24A 109.5
C24 C24A H24B 109.5
H24A C24A H24B 109.5
C24 C24A H24C 109.5
H24A C24A H24C 109.5
H24B C24A H24C 109.5
C24 C25 C26 121.7(2)
C24 C25 H25 119.1
C26 C25 H25 119.1
C21 C26 C25 121.4(2)
C21 C26 H26 119.3
C25 C26 H26 119.3

loop_
_geom_bond_atom_site_label_1
_geom_bond_atom_site_label_2
_geom_bond_distance
S1 O2 1.4287(12)
S1 O1 1.4345(12)
S1 C7 1.7901(17)
S1 C1 1.8208(16)
O3 C8 1.184(2)
O4 C8 1.317(2)
O4 C9 1.461(2)
O5 C17 1.187(2)
O6 C17 1.328(2)
O6 C18 1.459(2)
N1 C6 1.463(2)
N1 C2 1.465(2)
N1 C5 1.474(2)
C1 C17 1.522(2)
C1 C20 1.547(2)
C1 C2 1.549(2)
C2 C3 1.530(2)
C2 H2 0.9800
C3 C4 1.485(3)
C3 H3A 0.9700
C3 H3B 0.9700
C4 C5 1.504(3)
C4 H4A 0.9700
C4 H4B 0.9700
C5 H5A 0.9700
C5 H5B 0.9700
C6 C11 1.509(2)
C6 C7 1.543(2)
C6 H6 0.9800
C7 C8 1.519(2)
C7 H7 0.9800
C9 C10 1.463(4)
C9 H9A 0.9700
C9 H9B 0.9700
C10 H10A 0.9600
C10 H10B 0.9600
C10 H10C 0.9600
C11 C16 1.371(2)
C11 C12 1.393(2)
C12 C13 1.368(3)
C12 H12 0.9300
C13 C14 1.383(3)
C13 H13 0.9300
C14 C15 1.382(3)
C14 C14A 1.503(3)
C14A H14A 0.9600
C14A H14B 0.9600
C14A H14C 0.9600
C15 C16 1.383(3)
C15 H15 0.9300
C16 H16 0.9300
C18 C19 1.464(4)
C18 H18A 0.9700
C18 H18B 0.9700
C19 H19A 0.9600
C19 H19B 0.9600
C19 H19C 0.9600
C20 C21 1.503(3)
C20 H20A 0.9700
C20 H20B 0.9700
C21 C26 1.374(3)
C21 C22 1.376(3)
C22 C23 1.375(3)
C22 H22 0.9300
C23 C24 1.370(3)
C23 H23 0.9300
C24 C25 1.358(3)
C24 C24A 1.508(3)
C24A H24A 0.9600
C24A H24B 0.9600
C24A H24C 0.9600
C25 C26 1.377(3)
C25 H25 0.9300
C26 H26 0.9300

loop_
_geom_hbond_atom_site_label_D
_geom_hbond_atom_site_label_H
_geom_hbond_atom_site_label_A
_geom_hbond_site_symmetry_A
_geom_hbond_distance_DH
_geom_hbond_distance_HA
_geom_hbond_distance_DA
_geom_hbond_angle_DHA
_geom_hbond_publ_flag
C16 H16 O1 3_667 0.93 2.57 3.406(2) 150.0 yes
C18 H18B O1 4_575 0.97 2.40 3.333(2) 160.7 yes

loop_
_geom_torsion_atom_site_label_1
_geom_torsion_atom_site_label_2
_geom_torsion_atom_site_label_3
_geom_torsion_atom_site_label_4
_geom_torsion
O2 S1 C1 C17 -49.60(14)
O1 S1 C1 C17 -179.61(11)
C7 S1 C1 C17 65.90(13)
O2 S1 C1 C20 76.17(13)
O1 S1 C1 C20 -53.83(13)
C7 S1 C1 C20 -168.32(11)
O2 S1 C1 C2 -167.63(10)
O1 S1 C1 C2 62.36(12)
C7 S1 C1 C2 -52.13(12)
C6 N1 C2 C3 157.61(14)
C5 N1 C2 C3 35.70(18)
C6 N1 C2 C1 -75.69(17)
C5 N1 C2 C1 162.40(14)
C17 C1 C2 N1 -50.27(17)
C20 C1 C2 N1 -177.16(14)
S1 C1 C2 N1 67.73(14)
C17 C1 C2 C3 69.51(19)
C20 C1 C2 C3 -57.4(2)
S1 C1 C2 C3 -172.48(14)
N1 C2 C3 C4 -17.1(2)
C1 C2 C3 C4 -140.19(19)
C2 C3 C4 C5 -7.5(3)
C6 N1 C5 C4 -163.15(16)
C2 N1 C5 C4 -40.30(19)
C3 C4 C5 N1 29.2(3)
C2 N1 C6 C11 -177.18(13)
C5 N1 C6 C11 -59.59(17)
C2 N1 C6 C7 63.65(16)
C5 N1 C6 C7 -178.76(14)
N1 C6 C7 C8 -174.19(12)
C11 C6 C7 C8 64.12(16)
N1 C6 C7 S1 -52.58(15)
C11 C6 C7 S1 -174.27(11)
O2 S1 C7 C8 -70.91(12)
O1 S1 C7 C8 58.70(13)
C1 S1 C7 C8 170.15(11)
O2 S1 C7 C6 166.85(11)
O1 S1 C7 C6 -63.55(13)
C1 S1 C7 C6 47.91(12)
C9 O4 C8 O3 -5.5(3)
C9 O4 C8 C7 173.31(17)
C6 C7 C8 O3 55.9(2)
S1 C7 C8 O3 -69.1(2)
C6 C7 C8 O4 -122.94(15)
S1 C7 C8 O4 112.09(14)
C8 O4 C9 C10 -74.8(3)
N1 C6 C11 C16 122.88(17)
C7 C6 C11 C16 -116.29(17)
N1 C6 C11 C12 -59.7(2)
C7 C6 C11 C12 61.13(19)
C16 C11 C12 C13 0.6(3)
C6 C11 C12 C13 -176.90(17)
C11 C12 C13 C14 0.0(3)
C12 C13 C14 C15 -0.5(3)
C12 C13 C14 C14A 179.4(2)
C13 C14 C15 C16 0.5(3)
C14A C14 C15 C16 -179.5(2)
C12 C11 C16 C15 -0.7(3)
C6 C11 C16 C15 176.82(17)
C14 C15 C16 C11 0.2(3)
C18 O6 C17 O5 -7.4(3)
C18 O6 C17 C1 170.01(17)
C20 C1 C17 O5 -139.09(19)
C2 C1 C17 O5 97.1(2)
S1 C1 C17 O5 -17.4(2)
C20 C1 C17 O6 43.57(19)
C2 C1 C17 O6 -80.20(17)
S1 C1 C17 O6 165.25(12)
C17 O6 C18 C19 84.3(2)
C17 C1 C20 C21 66.2(2)
C2 C1 C20 C21 -169.65(15)
S1 C1 C20 C21 -56.66(18)
C1 C20 C21 C26 115.4(2)
C1 C20 C21 C22 -67.9(2)
C26 C21 C22 C23 0.9(3)
C20 C21 C22 C23 -175.9(2)
C21 C22 C23 C24 0.9(4)
C22 C23 C24 C25 -1.8(4)
C22 C23 C24 C24A 176.5(2)
C23 C24 C25 C26 0.8(4)
C24A C24 C25 C26 -177.5(2)
C22 C21 C26 C25 -1.9(3)
C20 C21 C26 C25 175.0(2)
C24 C25 C26 C21 1.1(4)

_cod_database_fobs_code 2242594
